data_2002768
loop_
_publ_author_name
'Mueller-Buschbaum, Hk'
'Schrandt, O'

_publ_section_title
;
K+ auf einer mit Ca2+ unterbesetzten Punktlage in Ca3 (V O4)2: Ein
Beitrag ueber K Ca10 V7 O28
;
_journal_name_full
;
Zeitschrift fuer Naturforschung, Teil B. Anorganische Chemie,
Organische Chemie (42,1987-)
;
_journal_page_first 473
_journal_page_last 476
_journal_volume 51
_journal_year 1996
_chemical_formula_structural 'K Ca10 (V7 O28)'
_chemical_formula_sum 'Ca10 K O28 V7'
_chemical_name_systematic 'Potassium decacalcium heptavanadate'
_space_group_IT_number 161
_symmetry_cell_setting trigonal
_symmetry_space_group_name_Hall 'R 3 -2"c'
_symmetry_space_group_name_H-M 'R 3 c :H'
_cell_angle_alpha 90
_cell_angle_beta 90
_cell_angle_gamma 120
_cell_formula_units_Z 6
_cell_length_a 10.830(1)
_cell_length_b 10.830(1)
_cell_length_c 37.85999(100)
_cell_volume 3845.6
_refine_ls_R_factor_all 0.1837
_cod_original_sg_symbol_H-M 'R 3 c H'
_cod_database_code 2002768

loop_
_symmetry_equiv_pos_as_xyz
x,y,z
-y,x-y,z
y-x,-x,z
-y,-x,1/2+z
x,x-y,1/2+z
y-x,y,1/2+z
1/3+x,2/3+y,2/3+z
2/3+x,1/3+y,1/3+z
1/3-y,2/3+x-y,2/3+z
2/3-y,1/3+x-y,1/3+z
1/3-x+y,2/3-x,2/3+z
2/3-x+y,1/3-x,1/3+z
1/3-y,2/3-x,1/6+z
2/3-y,1/3-x,5/6+z
1/3+x,2/3+x-y,1/6+z
2/3+x,1/3+x-y,5/6+z
1/3-x+y,2/3+y,1/6+z
2/3-x+y,1/3+y,5/6+z

loop_
_atom_site_aniso_label
_atom_site_aniso_U_11
_atom_site_aniso_U_12
_atom_site_aniso_U_13
_atom_site_aniso_U_22
_atom_site_aniso_U_23
_atom_site_aniso_U_33
K1 0.00744(2) 0.00372(1) 0. 0.00744(2) 0. 0.00720(3)
V1 0.01083(1) 0.00460(1) 0.00156(1) 0.00907(1) 0.00080(1) 0.00913(1)
V2 0.00981(1) 0.00362(1) 0.00062(1) 0.00981(1) 0.00152(1) 0.01214(1)
V3 0.00899(2) 0.00450(1) 0. 0.00899(2) 0. 0.01247(3)
Ca1 0.00938(2) 0.00469(1) 0. 0.00938(2) 0. 0.00572(2)
Ca2 0.01336(1) 0.00787(1) 0.00255(2) 0.01404(1) 0.00074(2) 0.01491(2)
Ca3 0.01923(2) 0.01114(1) -0.00404(2) 0.01701(2) -0.00710(2) 0.01811(2)
Ca4 0.01180(1) 0.00693(1) -0.00270(1) 0.01460(2) -0.00328(1) 0.01351(2)
O1 0.01639(7) 0.00637(5) -0.00326(9) 0.01269(7) -0.00109(8) 0.04248(12)
O2 0.03902(10) 0.00905(6) 0.00564(10) 0.01354(7) 0.01765(7) 0.02968(10)
O3 0.01409(7) 0.00450(6) 0.00050(7) 0.02155(8) -0.00004(7) 0.01348(8)
O4 0.01290(6) 0.00457(4) 0.00375(7) 0.00970(6) 0.00077(7) 0.03148(12)
O5 0.02634(10) 0.00526(8) 0.00126(9) 0.03450(11) -0.00238(8) 0.01293(9)
O6 0.02517(7) 0.02020(4) -0.00464(7) 0.02547(6) -0.00409(7) 0.01978(9)
O7 0.01444(7) 0.00165(6) 0.00341(7) 0.02029(8) 0.00540(8) 0.02084(9)
O8 0.01512(7) 0.00174(5) 0.00062(7) 0.00961(6) 0.00849(7) 0.02181(9)
O9 0.01400(6) 0.00594(4) -0.00012(6) 0.01328(6) 0.00099(7) 0.01585(8)
O10 0.02204(10) 0.01102(5) 0. 0.02204(10) 0. 0.01193(13)

loop_
_atom_site_label
_atom_site_type_symbol
_atom_site_symmetry_multiplicity
_atom_site_Wyckoff_symbol
_atom_site_fract_x
_atom_site_fract_y
_atom_site_fract_z
_atom_site_occupancy
_atom_site_attached_hydrogens
_atom_site_calc_flag
K1 K1+ 6 a 0. 0. 0.297110(2) 1. 0 d
V1 V5+ 18 b 0.132770(4) 0.319190(4) 0.115370(1) 1. 0 d
V2 V5+ 18 b 0.489930(4) 0.470160(4) 0.179080(1) 1. 0 d
V3 V5+ 6 a 0. 0. 0.212250(2) 1. 0 d
Ca1 Ca2+ 6 a 0.3333 0.6667 0.146320(3) 1. 0 d
Ca2 Ca2+ 18 b 0.197570(5) 0.393990(5) 0.216390(1) 1. 0 d
Ca3 Ca2+ 18 b 0.265500(6) 0.148550(5) 0.156270(2) 1. 0 d
Ca4 Ca2+ 18 b 0.056770(5) 0.549120(5) 0.080440(1) 1. 0 d
O1 O2- 18 b 0.42619(2) 0.58289(2) 0.186710(7) 1. 0 d
O2 O2- 18 b -0.45839(3) -0.36075(2) 0.261430(6) 1. 0 d
O3 O2- 18 b 0.13726(2) 0.29156(2) 0.159760(5) 1. 0 d
O4 O2- 18 b -0.01082(2) 0.14562(2) 0.224810(6) 1. 0 d
O5 O2- 18 b 0.46577(3) 0.40918(3) 0.137050(6) 1. 0 d
O6 O2- 18 b -0.26127(2) -0.30206(2) 0.105020(6) 1. 0 d
O7 O2- 18 b 0.66537(2) 0.55135(2) 0.190690(6) 1. 0 d
O8 O2- 18 b 0.23198(2) 0.49538(2) 0.104510(5) 1. 0 d
O9 O2- 18 b 0.04280(2) 0.38851(2) 0.036130(5) 1. 0 d
O10 O2- 6 a 0. 0. 0.167140(9) 1. 0 d

loop_
_atom_type_symbol
_atom_type_oxidation_number
K1+ 1.000
V5+ 5.000
Ca2+ 2.000
O2- -2.000
